data_4336602
loop_
_publ_author_name
'Mansura Khatun'
'Stanislav S. Stoyko'
'Arthur Mar'

_publ_contact_author_address
; Department of Chemistry
  University of Alberta
  Edmonton, AB
  Canada  T6G 2G2
;
_publ_contact_author_email arthur.mar@ualberta.ca
_publ_contact_author_fax '(780) 492-8231'
_publ_contact_author_name 'Dr. Arthur Mar'
_publ_contact_author_phone '(780) 492-5592'
_publ_section_title
;
 Electron-Deficient Ternary and Quaternary Pnictides Rb4Zn7As7,
 Rb4Mn3.5Zn3.5Sb7, Rb7Mn12Sb12, and Rb7Mn4Cd8Sb12 with Corrugated Anionic
 Layers
;
_journal_name_full 'Inorganic Chemistry'
_journal_page_first 12682
_journal_page_last 12690
_journal_paper_doi 10.1021/ic401887b
_journal_volume 52
_journal_year 2013
_chemical_formula_structural 'Rb4 Zn7 As7'
_chemical_formula_sum 'As7 Rb4 Zn7'
_chemical_formula_weight 1323.91
_chemical_name_common 'rubidium zinc arsenide (4/7/7)'
_chemical_name_systematic 'rubidium zinc arsenide (4/7/7)'
_space_group_IT_number 63
_symmetry_cell_setting orthorhombic
_symmetry_space_group_name_Hall '-C 2c 2'
_symmetry_space_group_name_H-M 'C m c m'
_atom_sites_solution_primary direct
_atom_sites_solution_secondary difmap
_audit_creation_method SHELXL-97
_cell_angle_alpha 90.00
_cell_angle_beta 90.00
_cell_angle_gamma 90.00
_cell_formula_units_Z 4
_cell_length_a 4.1883(4)
_cell_length_b 24.844(2)
_cell_length_c 17.6056(17)
_cell_measurement_reflns_used 1090
_cell_measurement_temperature 173(2)
_cell_measurement_theta_max 23.61
_cell_measurement_theta_min 2.84
_cell_volume 1831.9(3)
_computing_cell_refinement 'Bruker SAINT 7.68A (Bruker, 2009)'
_computing_data_collection 'Bruker SMART 5.054 (Bruker, 1999)'
_computing_data_reduction 'Bruker SAINT 7.68A'
_computing_molecular_graphics 'ATOMS 5.1 (Dowty, 1999)'
_computing_publication_material 'Bruker SHELXTL 6.12'
_computing_structure_refinement 'Bruker SHELXTL 6.12'
_computing_structure_solution 'Bruker SHELXTL 6.12'
_diffrn_ambient_temperature 173(2)
_diffrn_measured_fraction_theta_full 0.982
_diffrn_measured_fraction_theta_max 0.982
_diffrn_measurement_device_type 'Bruker PLATFORM/SMART APEX II CCD'
_diffrn_measurement_method '\w scans'
_diffrn_radiation_monochromator graphite
_diffrn_radiation_source 'fine-focus sealed tube'
_diffrn_radiation_type MoK\a
_diffrn_radiation_wavelength 0.71073
_diffrn_reflns_av_R_equivalents 0.1327
_diffrn_reflns_av_sigmaI/netI 0.0731
_diffrn_reflns_limit_h_max 6
_diffrn_reflns_limit_h_min -6
_diffrn_reflns_limit_k_max 37
_diffrn_reflns_limit_k_min -37
_diffrn_reflns_limit_l_max 26
_diffrn_reflns_limit_l_min -26
_diffrn_reflns_number 12886
_diffrn_reflns_theta_full 33.21
_diffrn_reflns_theta_max 33.21
_diffrn_reflns_theta_min 1.64
_exptl_absorpt_coefficient_mu 32.088
_exptl_absorpt_correction_T_max 0.5594
_exptl_absorpt_correction_T_min 0.1183
_exptl_absorpt_correction_type numerical
_exptl_absorpt_process_details 'Bruker SHELXTL 6.12 (Sheldrick, 2001)'
_exptl_crystal_colour black
_exptl_crystal_density_diffrn 4.800
_exptl_crystal_description needle
_exptl_crystal_F_000 2356
_exptl_crystal_size_max 0.17
_exptl_crystal_size_mid 0.04
_exptl_crystal_size_min 0.02
_refine_diff_density_max 3.806
_refine_diff_density_min -6.081
_refine_diff_density_rms 0.488
_refine_ls_extinction_coef 0.00016(4)
_refine_ls_extinction_expression Fc^*^=kFc[1+0.001xFc^2^\l^3^/sin(2\q)]^-1/4^
_refine_ls_extinction_method SHELXL
_refine_ls_goodness_of_fit_ref 1.028
_refine_ls_matrix_type full
_refine_ls_number_parameters 60
_refine_ls_number_reflns 1988
_refine_ls_number_restraints 0
_refine_ls_restrained_S_all 1.028
_refine_ls_R_factor_all 0.1311
_refine_ls_R_factor_gt 0.0614
_refine_ls_shift/su_max 0.000
_refine_ls_shift/su_mean 0.000
_refine_ls_structure_factor_coef Fsqd
_refine_ls_weighting_details 'calc w=1/[\s^2^(Fo^2^)+(0.0432P)^2^+165.3580P] where P=(Fo^2^+2Fc^2^)/3'
_refine_ls_weighting_scheme calc
_refine_ls_wR_factor_gt 0.1293
_refine_ls_wR_factor_ref 0.1606
_reflns_number_gt 1100
_reflns_number_total 1988
_reflns_threshold_expression I>2s\(I)
_cod_data_source_file ic401887b_si_002_2.cif
_cod_data_source_block Rb4Zn7As7
_cod_database_code 4336602

loop_
_symmetry_equiv_pos_as_xyz
'x, y, z'
'-x, -y, z+1/2'
'-x, y, -z+1/2'
'x, -y, -z'
'x+1/2, y+1/2, z'
'-x+1/2, -y+1/2, z+1/2'
'-x+1/2, y+1/2, -z+1/2'
'x+1/2, -y+1/2, -z'
'-x, -y, -z'
'x, y, -z-1/2'
'x, -y, z-1/2'
'-x, y, z'
'-x+1/2, -y+1/2, -z'
'x+1/2, y+1/2, -z-1/2'
'x+1/2, -y+1/2, z-1/2'
'-x+1/2, y+1/2, z'

loop_
_atom_site_label
_atom_site_type_symbol
_atom_site_fract_x
_atom_site_fract_y
_atom_site_fract_z
_atom_site_U_iso_or_equiv
_atom_site_adp_type
_atom_site_occupancy
_atom_site_symmetry_multiplicity
_atom_site_calc_flag
_atom_site_refinement_flags
Rb1 Rb 0.0000 0.13577(7) 0.61733(10) 0.0242(4) Uani 1 2 d S
Rb2 Rb 0.0000 0.71912(9) 0.2500 0.0172(4) Uani 1 4 d S
Rb3 Rb 0.0000 0.0000 0.0000 0.0345(7) Uani 1 4 d S
Zn1 Zn 0.0000 0.14844(8) 0.10227(12) 0.0210(4) Uani 1 2 d S
Zn2 Zn 0.0000 0.28286(7) 0.53583(10) 0.0134(3) Uani 1 2 d S
Zn3 Zn 0.0000 0.57194(11) 0.16623(14) 0.0374(6) Uani 1 2 d S
Zn4 Zn 0.0000 0.00631(15) 0.2500 0.0509(11) Uani 1 4 d S
As1 As 0.0000 0.25245(6) 0.10497(9) 0.0132(3) Uani 1 2 d S
As2 As 0.0000 0.46937(10) 0.18290(19) 0.0671(10) Uani 1 2 d S
As3 As 0.0000 0.61089(6) 0.03892(9) 0.0147(3) Uani 1 2 d S
As4 As 0.0000 0.10990(9) 0.2500 0.0147(4) Uani 1 4 d S

loop_
_atom_site_aniso_label
_atom_site_aniso_U_11
_atom_site_aniso_U_22
_atom_site_aniso_U_33
_atom_site_aniso_U_23
_atom_site_aniso_U_13
_atom_site_aniso_U_12
Rb1 0.0253(9) 0.0199(7) 0.0273(8) -0.0026(6) 0.000 0.000
Rb2 0.0143(9) 0.0198(9) 0.0176(9) 0.000 0.000 0.000
Rb3 0.0223(12) 0.0150(11) 0.066(2) -0.0082(11) 0.000 0.000
Zn1 0.0156(9) 0.0196(9) 0.0279(10) -0.0054(8) 0.000 0.000
Zn2 0.0114(7) 0.0141(7) 0.0146(8) -0.0007(6) 0.000 0.000
Zn3 0.0404(14) 0.0469(14) 0.0249(11) 0.0116(10) 0.000 0.000
Zn4 0.038(2) 0.0233(17) 0.091(3) 0.000 0.000 0.000
As1 0.0116(7) 0.0137(7) 0.0144(7) 0.0012(5) 0.000 0.000
As2 0.105(3) 0.0274(12) 0.0692(19) -0.0201(12) 0.000 0.000
As3 0.0114(7) 0.0144(7) 0.0183(7) -0.0013(6) 0.000 0.000
As4 0.0131(10) 0.0142(10) 0.0168(10) 0.000 0.000 0.000

loop_
_atom_type_symbol
_atom_type_description
_atom_type_scat_dispersion_real
_atom_type_scat_dispersion_imag
_atom_type_scat_source
Zn Zn 0.2839 1.4301 'International Tables Vol C Tables 4.2.6.8 and 6.1.1.4'
As As 0.0499 2.0058 'International Tables Vol C Tables 4.2.6.8 and 6.1.1.4'
Rb Rb -0.9393 2.9676 'International Tables Vol C Tables 4.2.6.8 and 6.1.1.4'

loop_
_geom_angle_atom_site_label_1
_geom_angle_atom_site_label_2
_geom_angle_atom_site_label_3
_geom_angle
_geom_angle_site_symmetry_1
_geom_angle_site_symmetry_3
As1 Rb1 As1 73.88(5) 6 6_455
As1 Rb1 As3 116.72(6) 6 14_446
As1 Rb1 As3 74.52(4) 6_455 14_446
As1 Rb1 As3 74.52(4) 6 14_546
As1 Rb1 As3 116.72(6) 6_455 14_546
As3 Rb1 As3 73.20(5) 14_446 14_546
As1 Rb1 As2 164.47(8) 6 6_455
As1 Rb1 As2 104.64(3) 6_455 6_455
As3 Rb1 As2 76.87(6) 14_446 6_455
As3 Rb1 As2 118.56(7) 14_546 6_455
As1 Rb1 As2 104.64(3) 6 6
As1 Rb1 As2 164.47(8) 6_455 6
As3 Rb1 As2 118.56(7) 14_446 6
As3 Rb1 As2 76.87(6) 14_546 6
As2 Rb1 As2 72.50(6) 6_455 6
As1 Rb1 Zn1 82.71(5) 6 10_556
As1 Rb1 Zn1 82.71(5) 6_455 10_556
As3 Rb1 Zn1 39.97(3) 14_446 10_556
As3 Rb1 Zn1 39.97(3) 14_546 10_556
As2 Rb1 Zn1 112.63(7) 6_455 10_556
As2 Rb1 Zn1 112.63(7) 6 10_556
As1 Rb1 Zn2 40.13(3) 6 .
As1 Rb1 Zn2 40.13(3) 6_455 .
As3 Rb1 Zn2 82.97(5) 14_446 .
As3 Rb1 Zn2 82.97(5) 14_546 .
As2 Rb1 Zn2 143.68(3) 6_455 .
As2 Rb1 Zn2 143.68(3) 6 .
Zn1 Rb1 Zn2 63.91(5) 10_556 .
As1 Rb1 Rb3 130.31(4) 6 2
As1 Rb1 Rb3 130.31(4) 6_455 2
As3 Rb1 Rb3 56.00(3) 14_446 2
As3 Rb1 Rb3 56.00(3) 14_546 2
As2 Rb1 Rb3 62.69(6) 6_455 2
As2 Rb1 Rb3 62.69(6) 6 2
Zn1 Rb1 Rb3 63.17(4) 10_556 2
Zn2 Rb1 Rb3 127.08(5) . 2
As1 Rb1 Zn2 82.46(4) 6 13_456
As1 Rb1 Zn2 40.04(4) 6_455 13_456
As3 Rb1 Zn2 40.77(4) 14_446 13_456
As3 Rb1 Zn2 82.65(5) 14_546 13_456
As2 Rb1 Zn2 106.57(4) 6_455 13_456
As2 Rb1 Zn2 155.43(8) 6 13_456
Zn1 Rb1 Zn2 44.05(3) 10_556 13_456
Zn2 Rb1 Zn2 43.73(4) . 13_456
Rb3 Rb1 Zn2 94.56(4) 2 13_456
As1 Rb1 Zn2 40.04(4) 6 13_556
As1 Rb1 Zn2 82.46(4) 6_455 13_556
As3 Rb1 Zn2 82.65(5) 14_446 13_556
As3 Rb1 Zn2 40.77(4) 14_546 13_556
As2 Rb1 Zn2 155.43(8) 6_455 13_556
As2 Rb1 Zn2 106.57(4) 6 13_556
Zn1 Rb1 Zn2 44.05(3) 10_556 13_556
Zn2 Rb1 Zn2 43.73(4) . 13_556
Rb3 Rb1 Zn2 94.56(4) 2 13_556
Zn2 Rb1 Zn2 63.71(4) 13_456 13_556
As1 Rb1 Rb1 53.06(2) 6 1_655
As1 Rb1 Rb1 126.94(2) 6_455 1_655
As3 Rb1 Rb1 126.60(2) 14_446 1_655
As3 Rb1 Rb1 53.40(2) 14_546 1_655
As2 Rb1 Rb1 126.25(3) 6_455 1_655
As2 Rb1 Rb1 53.75(3) 6 1_655
Zn1 Rb1 Rb1 90.0 10_556 1_655
Zn2 Rb1 Rb1 90.0 . 1_655
Rb3 Rb1 Rb1 90.0 2 1_655
Zn2 Rb1 Rb1 121.858(19) 13_456 1_655
Zn2 Rb1 Rb1 58.144(19) 13_556 1_655
As1 Rb2 As1 151.84(9) 14_556 5_455
As1 Rb2 As1 75.92(4) 14_556 14_456
As1 Rb2 As1 97.18(4) 5_455 14_456
As1 Rb2 As1 97.18(4) 14_556 5
As1 Rb2 As1 75.92(4) 5_455 5
As1 Rb2 As1 151.84(9) 14_456 5
As1 Rb2 As4 124.64(5) 14_556 5_455
As1 Rb2 As4 79.44(3) 5_455 5_455
As1 Rb2 As4 79.44(3) 14_456 5_455
As1 Rb2 As4 124.64(5) 5 5_455
As1 Rb2 As4 79.44(3) 14_556 5
As1 Rb2 As4 124.64(5) 5_455 5
As1 Rb2 As4 124.64(5) 14_456 5
As1 Rb2 As4 79.44(3) 5 5
As4 Rb2 As4 75.32(7) 5_455 5
As1 Rb2 Zn2 138.86(3) 14_556 2_564
As1 Rb2 Zn2 41.69(2) 5_455 2_564
As1 Rb2 Zn2 138.86(3) 14_456 2_564
As1 Rb2 Zn2 41.69(2) 5 2_564
As4 Rb2 Zn2 89.41(3) 5_455 2_564
As4 Rb2 Zn2 89.41(3) 5 2_564
As1 Rb2 Zn2 41.69(2) 14_556 9_566
As1 Rb2 Zn2 138.86(3) 5_455 9_566
As1 Rb2 Zn2 41.69(2) 14_456 9_566
As1 Rb2 Zn2 138.86(3) 5 9_566
As4 Rb2 Zn2 89.41(3) 5_455 9_566
As4 Rb2 Zn2 89.41(3) 5 9_566
Zn2 Rb2 Zn2 178.51(8) 2_564 9_566
As1 Rb2 Zn1 166.33(8) 14_556 5_455
As1 Rb2 Zn1 41.82(4) 5_455 5_455
As1 Rb2 Zn1 106.79(3) 14_456 5_455
As1 Rb2 Zn1 86.42(3) 5 5_455
As4 Rb2 Zn1 44.96(4) 5_455 5_455
As4 Rb2 Zn1 88.32(5) 5 5_455
Zn2 Rb2 Zn1 45.94(3) 2_564 5_455
Zn2 Rb2 Zn1 133.10(5) 9_566 5_455
As1 Rb2 Zn1 41.82(4) 14_556 14_556
As1 Rb2 Zn1 166.33(8) 5_455 14_556
As1 Rb2 Zn1 86.42(3) 14_456 14_556
As1 Rb2 Zn1 106.79(3) 5 14_556
As4 Rb2 Zn1 88.32(5) 5_455 14_556
As4 Rb2 Zn1 44.96(4) 5 14_556
Zn2 Rb2 Zn1 133.10(5) 2_564 14_556
Zn2 Rb2 Zn1 45.94(3) 9_566 14_556
Zn1 Rb2 Zn1 124.52(8) 5_455 14_556
As1 Rb2 Zn1 106.79(3) 14_556 5
As1 Rb2 Zn1 86.42(3) 5_455 5
As1 Rb2 Zn1 166.33(8) 14_456 5
As1 Rb2 Zn1 41.82(4) 5 5
As4 Rb2 Zn1 88.32(5) 5_455 5
As4 Rb2 Zn1 44.96(4) 5 5
Zn2 Rb2 Zn1 45.94(3) 2_564 5
Zn2 Rb2 Zn1 133.10(5) 9_566 5
Zn1 Rb2 Zn1 67.43(4) 5_455 5
Zn1 Rb2 Zn1 87.17(6) 14_556 5
As1 Rb2 Zn1 86.42(3) 14_556 14_456
As1 Rb2 Zn1 106.79(3) 5_455 14_456
As1 Rb2 Zn1 41.82(4) 14_456 14_456
As1 Rb2 Zn1 166.33(8) 5 14_456
As4 Rb2 Zn1 44.96(4) 5_455 14_456
As4 Rb2 Zn1 88.32(5) 5 14_456
Zn2 Rb2 Zn1 133.10(5) 2_564 14_456
Zn2 Rb2 Zn1 45.94(3) 9_566 14_456
Zn1 Rb2 Zn1 87.17(6) 5_455 14_456
Zn1 Rb2 Zn1 67.43(4) 14_556 14_456
Zn1 Rb2 Zn1 124.52(8) 5 14_456
As3 Rb3 As3 180.00(6) 13_455 5_545
As3 Rb3 As3 72.83(3) 13_455 13
As3 Rb3 As3 107.17(3) 5_545 13
As3 Rb3 As3 107.17(3) 13_455 5_445
As3 Rb3 As3 72.83(3) 5_545 5_445
As3 Rb3 As3 180.00(6) 13 5_445
As3 Rb3 As2 71.01(4) 13_455 13_455
As3 Rb3 As2 108.99(4) 5_545 13_455
As3 Rb3 As2 108.03(4) 13 13_455
As3 Rb3 As2 71.97(4) 5_445 13_455
As3 Rb3 As2 108.99(4) 13_455 5_545
As3 Rb3 As2 71.01(4) 5_545 5_545
As3 Rb3 As2 71.97(4) 13 5_545
As3 Rb3 As2 108.03(4) 5_445 5_545
As2 Rb3 As2 180.00(10) 13_455 5_545
As3 Rb3 As2 108.03(4) 13_455 13
As3 Rb3 As2 71.97(4) 5_545 13
As3 Rb3 As2 71.01(4) 13 13
As3 Rb3 As2 108.99(4) 5_445 13
As2 Rb3 As2 64.66(5) 13_455 13
As2 Rb3 As2 115.34(5) 5_545 13
As3 Rb3 As2 71.97(4) 13_455 5_445
As3 Rb3 As2 108.03(4) 5_545 5_445
As3 Rb3 As2 108.99(4) 13 5_445
As3 Rb3 As2 71.01(4) 5_445 5_445
As2 Rb3 As2 115.34(5) 13_455 5_445
As2 Rb3 As2 64.66(5) 5_545 5_445
As2 Rb3 As2 180.00(10) 13 5_445
As3 Rb3 Rb1 124.37(3) 13_455 10_556
As3 Rb3 Rb1 55.63(3) 5_545 10_556
As3 Rb3 Rb1 124.37(3) 13 10_556
As3 Rb3 Rb1 55.63(3) 5_445 10_556
As2 Rb3 Rb1 53.47(4) 13_455 10_556
As2 Rb3 Rb1 126.53(4) 5_545 10_556
As2 Rb3 Rb1 53.47(4) 13 10_556
As2 Rb3 Rb1 126.53(4) 5_445 10_556
As3 Rb3 Rb1 55.63(3) 13_455 2_554
As3 Rb3 Rb1 124.37(3) 5_545 2_554
As3 Rb3 Rb1 55.63(3) 13 2_554
As3 Rb3 Rb1 124.37(3) 5_445 2_554
As2 Rb3 Rb1 126.53(4) 13_455 2_554
As2 Rb3 Rb1 53.47(4) 5_545 2_554
As2 Rb3 Rb1 126.53(4) 13 2_554
As2 Rb3 Rb1 53.47(4) 5_445 2_554
Rb1 Rb3 Rb1 180.00(5) 10_556 2_554
As3 Rb3 Zn3 37.04(4) 13_455 13_455
As3 Rb3 Zn3 142.96(4) 5_545 13_455
As3 Rb3 Zn3 79.66(4) 13 13_455
As3 Rb3 Zn3 100.34(4) 5_445 13_455
As2 Rb3 Zn3 37.70(5) 13_455 13_455
As2 Rb3 Zn3 142.30(5) 5_545 13_455
As2 Rb3 Zn3 76.48(4) 13 13_455
As2 Rb3 Zn3 103.52(4) 5_445 13_455
Rb1 Rb3 Zn3 89.94(4) 10_556 13_455
Rb1 Rb3 Zn3 90.06(4) 2_554 13_455
As3 Rb3 Zn3 142.96(4) 13_455 5_545
As3 Rb3 Zn3 37.04(4) 5_545 5_545
As3 Rb3 Zn3 100.34(4) 13 5_545
As3 Rb3 Zn3 79.66(4) 5_445 5_545
As2 Rb3 Zn3 142.30(5) 13_455 5_545
As2 Rb3 Zn3 37.70(5) 5_545 5_545
As2 Rb3 Zn3 103.52(4) 13 5_545
As2 Rb3 Zn3 76.48(4) 5_445 5_545
Rb1 Rb3 Zn3 90.06(4) 10_556 5_545
Rb1 Rb3 Zn3 89.94(4) 2_554 5_545
Zn3 Rb3 Zn3 180.00(9) 13_455 5_545
As3 Zn1 As3 110.45(9) 5_445 5_545
As3 Zn1 As1 111.96(7) 5_445 .
As3 Zn1 As1 111.96(7) 5_545 .
As3 Zn1 As4 106.50(7) 5_445 .
As3 Zn1 As4 106.50(7) 5_545 .
As1 Zn1 As4 109.16(9) . .
As3 Zn1 Zn2 128.51(9) 5_445 6_554
As3 Zn1 Zn2 56.91(5) 5_545 6_554
As1 Zn1 Zn2 55.09(5) . 6_554
As4 Zn1 Zn2 124.97(6) . 6_554
As3 Zn1 Zn2 56.91(5) 5_445 6_454
As3 Zn1 Zn2 128.51(9) 5_545 6_454
As1 Zn1 Zn2 55.09(5) . 6_454
As4 Zn1 Zn2 124.97(6) . 6_454
Zn2 Zn1 Zn2 90.69(7) 6_554 6_454
As3 Zn1 Zn3 50.82(6) 5_445 5_445
As3 Zn1 Zn3 119.90(9) 5_545 5_445
As1 Zn1 Zn3 128.13(6) . 5_445
As4 Zn1 Zn3 55.75(6) . 5_445
Zn2 Zn1 Zn3 176.71(9) 6_554 5_445
Zn2 Zn1 Zn3 91.12(4) 6_454 5_445
As3 Zn1 Zn3 119.90(9) 5_445 5_545
As3 Zn1 Zn3 50.82(6) 5_545 5_545
As1 Zn1 Zn3 128.13(6) . 5_545
As4 Zn1 Zn3 55.75(6) . 5_545
Zn2 Zn1 Zn3 91.12(4) 6_554 5_545
Zn2 Zn1 Zn3 176.71(9) 6_454 5_545
Zn3 Zn1 Zn3 86.94(8) 5_445 5_545
As3 Zn1 Rb2 158.10(6) 5_445 5_545
As3 Zn1 Rb2 90.91(4) 5_545 5_545
As1 Zn1 Rb2 61.44(5) . 5_545
As4 Zn1 Rb2 60.91(5) . 5_545
Zn2 Zn1 Rb2 67.00(4) 6_554 5_545
Zn2 Zn1 Rb2 113.51(7) 6_454 5_545
Zn3 Zn1 Rb2 114.67(8) 5_445 5_545
Zn3 Zn1 Rb2 69.74(6) 5_545 5_545
As3 Zn1 Rb2 90.91(4) 5_445 5_445
As3 Zn1 Rb2 158.10(6) 5_545 5_445
As1 Zn1 Rb2 61.44(5) . 5_445
As4 Zn1 Rb2 60.91(5) . 5_445
Zn2 Zn1 Rb2 113.51(7) 6_554 5_445
Zn2 Zn1 Rb2 67.00(4) 6_454 5_445
Zn3 Zn1 Rb2 69.74(6) 5_445 5_445
Zn3 Zn1 Rb2 114.67(8) 5_545 5_445
Rb2 Zn1 Rb2 67.43(4) 5_545 5_445
As3 Zn1 Rb1 62.25(5) 5_445 10_556
As3 Zn1 Rb1 62.25(5) 5_545 10_556
As1 Zn1 Rb1 95.71(7) . 10_556
As4 Zn1 Rb1 155.13(8) . 10_556
Zn2 Zn1 Rb1 69.57(5) 6_554 10_556
Zn2 Zn1 Rb1 69.57(5) 6_454 10_556
Zn3 Zn1 Rb1 108.55(7) 5_445 10_556
Zn3 Zn1 Rb1 108.55(7) 5_545 10_556
Rb2 Zn1 Rb1 136.46(4) 5_545 10_556
Rb2 Zn1 Rb1 136.46(4) 5_445 10_556
As3 Zn1 Rb3 58.62(5) 5_445 .
As3 Zn1 Rb3 58.62(5) 5_545 .
As1 Zn1 Rb3 155.03(8) . .
As4 Zn1 Rb3 95.81(7) . .
Zn2 Zn1 Rb3 110.28(5) 6_554 .
Zn2 Zn1 Rb3 110.28(5) 6_454 .
Zn3 Zn1 Rb3 66.50(6) 5_445 .
Zn3 Zn1 Rb3 66.50(6) 5_545 .
Rb2 Zn1 Rb3 136.11(5) 5_545 .
Rb2 Zn1 Rb3 136.11(5) 5_445 .
Rb1 Zn1 Rb3 59.32(4) 10_556 .
As1 Zn2 As1 108.76(8) 6 6_455
As1 Zn2 As1 110.65(6) 6 10_556
As1 Zn2 As1 110.65(6) 6_455 10_556
As1 Zn2 As3 109.31(6) 6 2_565
As1 Zn2 As3 109.31(6) 6_455 2_565
As1 Zn2 As3 108.13(8) 10_556 2_565
As1 Zn2 Zn2 126.34(10) 6 13_456
As1 Zn2 Zn2 55.57(5) 6_455 13_456
As1 Zn2 Zn2 55.08(6) 10_556 13_456
As3 Zn2 Zn2 124.34(7) 2_565 13_456
As1 Zn2 Zn2 55.57(5) 6 13_556
As1 Zn2 Zn2 126.34(10) 6_455 13_556
As1 Zn2 Zn2 55.08(6) 10_556 13_556
As3 Zn2 Zn2 124.34(7) 2_565 13_556
Zn2 Zn2 Zn2 90.85(10) 13_456 13_556
As1 Zn2 Zn1 55.36(5) 6 6
As1 Zn2 Zn1 126.01(8) 6_455 6
As1 Zn2 Zn1 123.30(6) 10_556 6
As3 Zn2 Zn1 53.99(5) 2_565 6
Zn2 Zn2 Zn1 177.70(11) 13_456 6
Zn2 Zn2 Zn1 89.19(4) 13_556 6
As1 Zn2 Zn1 126.01(8) 6 6_455
As1 Zn2 Zn1 55.36(5) 6_455 6_455
As1 Zn2 Zn1 123.30(6) 10_556 6_455
As3 Zn2 Zn1 53.99(5) 2_565 6_455
Zn2 Zn2 Zn1 89.19(4) 13_456 6_455
Zn2 Zn2 Zn1 177.70(11) 13_556 6_455
Zn1 Zn2 Zn1 90.69(7) 6 6_455
As1 Zn2 Rb2 61.52(5) 6 9_566
As1 Zn2 Rb2 61.52(5) 6_455 9_566
As1 Zn2 Rb2 162.31(8) 10_556 9_566
As3 Zn2 Rb2 89.56(7) 2_565 9_566
Zn2 Zn2 Rb2 114.95(7) 13_456 9_566
Zn2 Zn2 Rb2 114.95(7) 13_556 9_566
Zn1 Zn2 Rb2 67.06(5) 6 9_566
Zn1 Zn2 Rb2 67.06(5) 6_455 9_566
As1 Zn2 Rb1 60.68(5) 6 .
As1 Zn2 Rb1 60.68(5) 6_455 .
As1 Zn2 Rb1 94.49(6) 10_556 .
As3 Zn2 Rb1 157.38(8) 2_565 .
Zn2 Zn2 Rb1 68.89(7) 13_456 .
Zn2 Zn2 Rb1 68.89(7) 13_556 .
Zn1 Zn2 Rb1 113.23(5) 6 .
Zn1 Zn2 Rb1 113.23(5) 6_455 .
Rb2 Zn2 Rb1 67.81(5) 9_566 .
As1 Zn2 Rb1 157.47(5) 6 13_456
As1 Zn2 Rb1 93.76(4) 6_455 13_456
As1 Zn2 Rb1 59.90(5) 10_556 13_456
As3 Zn2 Rb1 60.31(5) 2_565 13_456
Zn2 Zn2 Rb1 67.38(6) 13_456 13_456
Zn2 Zn2 Rb1 111.55(8) 13_556 13_456
Zn1 Zn2 Rb1 110.49(6) 6 13_456
Zn1 Zn2 Rb1 66.37(5) 6_455 13_456
Rb2 Zn2 Rb1 133.33(5) 9_566 13_456
Rb1 Zn2 Rb1 136.27(4) . 13_456
As1 Zn2 Rb1 93.76(4) 6 13_556
As1 Zn2 Rb1 157.47(5) 6_455 13_556
As1 Zn2 Rb1 59.90(5) 10_556 13_556
As3 Zn2 Rb1 60.31(5) 2_565 13_556
Zn2 Zn2 Rb1 111.55(8) 13_456 13_556
Zn2 Zn2 Rb1 67.38(6) 13_556 13_556
Zn1 Zn2 Rb1 66.37(5) 6 13_556
Zn1 Zn2 Rb1 110.49(6) 6_455 13_556
Rb2 Zn2 Rb1 133.33(5) 9_566 13_556
Rb1 Zn2 Rb1 136.27(4) . 13_556
Rb1 Zn2 Rb1 63.71(4) 13_456 13_556
As3 Zn3 As2 119.92(13) . .
As3 Zn3 As4 111.05(7) . 5
As2 Zn3 As4 106.34(9) . 5
As3 Zn3 As4 111.05(7) . 5_455
As2 Zn3 As4 106.34(9) . 5_455
As4 Zn3 As4 100.22(9) 5 5_455
As3 Zn3 Zn3 156.65(7) . 10_556
As2 Zn3 Zn3 83.43(9) . 10_556
As4 Zn3 Zn3 57.29(4) 5 10_556
As4 Zn3 Zn3 57.29(4) 5_455 10_556
As3 Zn3 Zn4 131.21(5) . 5
As2 Zn3 Zn4 53.91(8) . 5
As4 Zn3 Zn4 52.69(8) 5 5
As4 Zn3 Zn4 116.89(8) 5_455 5
Zn3 Zn3 Zn4 60.94(5) 10_556 5
As3 Zn3 Zn4 131.21(5) . 5_455
As2 Zn3 Zn4 53.91(8) . 5_455
As4 Zn3 Zn4 116.89(8) 5 5_455
As4 Zn3 Zn4 52.69(8) 5_455 5_455
Zn3 Zn3 Zn4 60.94(5) 10_556 5_455
Zn4 Zn3 Zn4 87.21(10) 5 5_455
As3 Zn3 Zn1 54.05(6) . 5
As2 Zn3 Zn1 131.50(7) . 5
As4 Zn3 Zn1 57.07(5) 5 5
As4 Zn3 Zn1 120.80(11) 5_455 5
Zn3 Zn3 Zn1 111.71(6) 10_556 5
Zn4 Zn3 Zn1 92.32(5) 5 5
Zn4 Zn3 Zn1 171.68(12) 5_455 5
As3 Zn3 Zn1 54.05(6) . 5_455
As2 Zn3 Zn1 131.50(7) . 5_455
As4 Zn3 Zn1 120.80(11) 5 5_455
As4 Zn3 Zn1 57.07(5) 5_455 5_455
Zn3 Zn3 Zn1 111.71(6) 10_556 5_455
Zn4 Zn3 Zn1 171.68(12) 5 5_455
Zn4 Zn3 Zn1 92.32(5) 5_455 5_455
Zn1 Zn3 Zn1 86.94(8) 5 5_455
As3 Zn3 Rb2 88.61(8) . .
As2 Zn3 Rb2 151.46(11) . .
As4 Zn3 Rb2 58.50(6) 5 .
As4 Zn3 Rb2 58.50(6) 5_455 .
Zn3 Zn3 Rb2 68.03(4) 10_556 .
Zn4 Zn3 Rb2 108.44(8) 5 .
Zn4 Zn3 Rb2 108.44(8) 5_455 .
Zn1 Zn3 Rb2 63.86(6) 5 .
Zn1 Zn3 Rb2 63.86(6) 5_455 .
As3 Zn3 Rb3 60.50(5) . 5_455
As2 Zn3 Rb3 68.99(8) . 5_455
As4 Zn3 Rb3 161.28(6) 5 5_455
As4 Zn3 Rb3 98.47(3) 5_455 5_455
Zn3 Zn3 Rb3 136.75(3) 10_556 5_455
Zn4 Zn3 Rb3 118.32(10) 5 5_455
Zn4 Zn3 Rb3 75.85(5) 5_455 5_455
Zn1 Zn3 Rb3 111.52(7) 5 5_455
Zn1 Zn3 Rb3 69.49(5) 5_455 5_455
Rb2 Zn3 Rb3 133.23(5) . 5_455
As3 Zn3 Rb3 60.50(5) . 5
As2 Zn3 Rb3 68.99(8) . 5
As4 Zn3 Rb3 98.47(3) 5 5
As4 Zn3 Rb3 161.28(6) 5_455 5
Zn3 Zn3 Rb3 136.75(3) 10_556 5
Zn4 Zn3 Rb3 75.85(5) 5 5
Zn4 Zn3 Rb3 118.32(10) 5_455 5
Zn1 Zn3 Rb3 69.49(5) 5 5
Zn1 Zn3 Rb3 111.52(7) 5_455 5
Rb2 Zn3 Rb3 133.23(5) . 5
Rb3 Zn3 Rb3 62.82(4) 5_455 5
As4 Zn4 As2 110.89(9) . 5_445
As4 Zn4 As2 110.89(9) . 14_546
As2 Zn4 As2 138.21(19) 5_445 14_546
As4 Zn4 As2 110.89(9) . 14_446
As2 Zn4 As2 54.65(14) 5_445 14_446
As2 Zn4 As2 108.92(13) 14_546 14_446
As4 Zn4 As2 110.89(9) . 5_545
As2 Zn4 As2 108.92(13) 5_445 5_545
As2 Zn4 As2 54.65(14) 14_546 5_545
As2 Zn4 As2 138.21(19) 14_446 5_545
As4 Zn4 Zn3 57.52(8) . 14_546
As2 Zn4 Zn3 167.34(14) 5_445 14_546
As2 Zn4 Zn3 53.65(8) 14_546 14_546
As2 Zn4 Zn3 121.99(9) 14_446 14_546
As2 Zn4 Zn3 81.56(6) 5_545 14_546
As4 Zn4 Zn3 57.52(8) . 5_445
As2 Zn4 Zn3 53.65(8) 5_445 5_445
As2 Zn4 Zn3 167.34(14) 14_546 5_445
As2 Zn4 Zn3 81.56(6) 14_446 5_445
As2 Zn4 Zn3 121.99(9) 5_545 5_445
Zn3 Zn4 Zn3 115.04(15) 14_546 5_445
As4 Zn4 Zn3 57.52(8) . 5_545
As2 Zn4 Zn3 121.99(9) 5_445 5_545
As2 Zn4 Zn3 81.56(6) 14_546 5_545
As2 Zn4 Zn3 167.34(14) 14_446 5_545
As2 Zn4 Zn3 53.65(8) 5_545 5_545
Zn3 Zn4 Zn3 58.12(10) 14_546 5_545
Zn3 Zn4 Zn3 87.21(10) 5_445 5_545
As4 Zn4 Zn3 57.52(8) . 14_446
As2 Zn4 Zn3 81.56(6) 5_445 14_446
As2 Zn4 Zn3 121.99(9) 14_546 14_446
As2 Zn4 Zn3 53.65(8) 14_446 14_446
As2 Zn4 Zn3 167.34(14) 5_545 14_446
Zn3 Zn4 Zn3 87.21(10) 14_546 14_446
Zn3 Zn4 Zn3 58.12(10) 5_445 14_446
Zn3 Zn4 Zn3 115.04(15) 5_545 14_446
As4 Zn4 Rb1 146.51(4) . 2_554
As2 Zn4 Rb1 56.58(7) 5_445 2_554
As2 Zn4 Rb1 87.47(11) 14_546 2_554
As2 Zn4 Rb1 87.47(11) 14_446 2_554
As2 Zn4 Rb1 56.58(7) 5_545 2_554
Zn3 Zn4 Rb1 135.71(6) 14_546 2_554
Zn3 Zn4 Rb1 100.36(6) 5_445 2_554
Zn3 Zn4 Rb1 100.36(6) 5_545 2_554
Zn3 Zn4 Rb1 135.71(6) 14_446 2_554
As4 Zn4 Rb1 146.51(4) . 9_556
As2 Zn4 Rb1 87.47(11) 5_445 9_556
As2 Zn4 Rb1 56.58(7) 14_546 9_556
As2 Zn4 Rb1 56.58(7) 14_446 9_556
As2 Zn4 Rb1 87.47(11) 5_545 9_556
Zn3 Zn4 Rb1 100.36(6) 14_546 9_556
Zn3 Zn4 Rb1 135.71(6) 5_445 9_556
Zn3 Zn4 Rb1 135.71(6) 5_545 9_556
Zn3 Zn4 Rb1 100.36(6) 14_446 9_556
Rb1 Zn4 Rb1 66.98(7) 2_554 9_556
Zn2 As1 Zn2 108.76(8) 6_454 6_554
Zn2 As1 Zn1 69.56(6) 6_454 .
Zn2 As1 Zn1 69.56(6) 6_554 .
Zn2 As1 Zn2 69.35(6) 6_454 10_556
Zn2 As1 Zn2 69.35(6) 6_554 10_556
Zn1 As1 Zn2 105.89(8) . 10_556
Zn2 As1 Rb2 140.49(7) 6_454 5_545
Zn2 As1 Rb2 76.79(4) 6_554 5_545
Zn1 As1 Rb2 76.74(6) . 5_545
Zn2 As1 Rb2 142.029(17) 10_556 5_545
Zn2 As1 Rb2 76.79(4) 6_454 5_445
Zn2 As1 Rb2 140.49(7) 6_554 5_445
Zn1 As1 Rb2 76.74(6) . 5_445
Zn2 As1 Rb2 142.029(17) 10_556 5_445
Rb2 As1 Rb2 75.92(4) 5_545 5_445
Zn2 As1 Rb1 142.13(7) 6_454 6_554
Zn2 As1 Rb1 79.19(4) 6_554 6_554
Zn1 As1 Rb1 142.93(2) . 6_554
Zn2 As1 Rb1 80.06(5) 10_556 6_554
Rb2 As1 Rb1 77.14(4) 5_545 6_554
Rb2 As1 Rb1 121.11(6) 5_445 6_554
Zn2 As1 Rb1 79.19(4) 6_454 6_454
Zn2 As1 Rb1 142.13(7) 6_554 6_454
Zn1 As1 Rb1 142.93(2) . 6_454
Zn2 As1 Rb1 80.06(5) 10_556 6_454
Rb2 As1 Rb1 121.11(6) 5_545 6_454
Rb2 As1 Rb1 77.14(4) 5_445 6_454
Rb1 As1 Rb1 73.87(5) 6_554 6_454
As2 As2 Zn3 96.57(9) 10_556 .
As2 As2 Zn4 62.68(7) 10_556 5
Zn3 As2 Zn4 72.44(10) . 5
As2 As2 Zn4 62.68(7) 10_556 5_455
Zn3 As2 Zn4 72.44(10) . 5_455
Zn4 As2 Zn4 108.92(13) 5 5_455
As2 As2 Rb1 109.03(6) 10_556 6_454
Zn3 As2 Rb1 134.06(8) . 6_454
Zn4 As2 Rb1 153.36(12) 5 6_454
Zn4 As2 Rb1 86.07(7) 5_455 6_454
As2 As2 Rb1 109.03(6) 10_556 6_554
Zn3 As2 Rb1 134.06(9) . 6_554
Zn4 As2 Rb1 86.07(7) 5 6_554
Zn4 As2 Rb1 153.36(12) 5_455 6_554
Rb1 As2 Rb1 72.51(6) 6_454 6_554
As2 As2 Rb3 145.32(3) 10_556 5_455
Zn3 As2 Rb3 73.31(8) . 5_455
Zn4 As2 Rb3 138.01(12) 5 5_455
Zn4 As2 Rb3 82.70(5) 5_455 5_455
Rb1 As2 Rb3 63.84(5) 6_454 5_455
Rb1 As2 Rb3 101.04(8) 6_554 5_455
As2 As2 Rb3 145.32(3) 10_556 5
Zn3 As2 Rb3 73.31(8) . 5
Zn4 As2 Rb3 82.70(5) 5 5
Zn4 As2 Rb3 138.01(12) 5_455 5
Rb1 As2 Rb3 101.04(8) 6_454 5
Rb1 As2 Rb3 63.84(5) 6_554 5
Rb3 As2 Rb3 64.66(5) 5_455 5
Zn3 As3 Zn1 75.13(7) . 5
Zn3 As3 Zn1 75.13(7) . 5_455
Zn1 As3 Zn1 110.46(9) 5 5_455
Zn3 As3 Zn2 114.53(9) . 2_564
Zn1 As3 Zn2 69.10(6) 5 2_564
Zn1 As3 Zn2 69.10(6) 5_455 2_564
Zn3 As3 Rb1 142.08(3) . 14_456
Zn1 As3 Rb1 140.17(8) 5 14_456
Zn1 As3 Rb1 77.79(5) 5_455 14_456
Zn2 As3 Rb1 78.92(5) 2_564 14_456
Zn3 As3 Rb1 142.08(3) . 14_556
Zn1 As3 Rb1 77.79(5) 5 14_556
Zn1 As3 Rb1 140.17(8) 5_455 14_556
Zn2 As3 Rb1 78.92(5) 2_564 14_556
Rb1 As3 Rb1 73.20(5) 14_456 14_556
Zn3 As3 Rb3 82.46(6) . 5_455
Zn1 As3 Rb3 149.13(7) 5 5_455
Zn1 As3 Rb3 83.29(4) 5_455 5_455
Zn2 As3 Rb3 140.97(3) 2_564 5_455
Rb1 As3 Rb3 68.37(3) 14_456 5_455
Rb1 As3 Rb3 109.83(5) 14_556 5_455
Zn3 As3 Rb3 82.46(6) . 5
Zn1 As3 Rb3 83.29(4) 5 5
Zn1 As3 Rb3 149.13(7) 5_455 5
Zn2 As3 Rb3 140.97(3) 2_564 5
Rb1 As3 Rb3 109.83(5) 14_456 5
Rb1 As3 Rb3 68.37(3) 14_556 5
Rb3 As3 Rb3 72.83(3) 5_455 5
Zn4 As4 Zn3 69.79(7) . 5_445
Zn4 As4 Zn3 69.79(7) . 14_546
Zn3 As4 Zn3 139.57(13) 5_445 14_546
Zn4 As4 Zn3 69.79(7) . 14_446
Zn3 As4 Zn3 65.41(9) 5_445 14_446
Zn3 As4 Zn3 100.21(9) 14_546 14_446
Zn4 As4 Zn3 69.79(7) . 5_545
Zn3 As4 Zn3 100.21(9) 5_445 5_545
Zn3 As4 Zn3 65.41(9) 14_546 5_545
Zn3 As4 Zn3 139.57(13) 14_446 5_545
Zn4 As4 Zn1 110.21(6) . .
Zn3 As4 Zn1 67.19(5) 5_445 .
Zn3 As4 Zn1 128.79(4) 14_546 .
Zn3 As4 Zn1 128.79(4) 14_446 .
Zn3 As4 Zn1 67.19(5) 5_545 .
Zn4 As4 Zn1 110.21(6) . 10_556
Zn3 As4 Zn1 128.79(4) 5_445 10_556
Zn3 As4 Zn1 67.19(5) 14_546 10_556
Zn3 As4 Zn1 67.19(5) 14_446 10_556
Zn3 As4 Zn1 128.79(4) 5_545 10_556
Zn1 As4 Zn1 139.58(11) . 10_556
Zn4 As4 Rb2 142.34(3) . 5_545
Zn3 As4 Rb2 137.93(7) 5_445 5_545
Zn3 As4 Rb2 78.74(6) 14_546 5_545
Zn3 As4 Rb2 137.93(7) 14_446 5_545
Zn3 As4 Rb2 78.74(6) 5_545 5_545
Zn1 As4 Rb2 74.13(5) . 5_545
Zn1 As4 Rb2 74.13(5) 10_556 5_545
Zn4 As4 Rb2 142.34(3) . 5_445
Zn3 As4 Rb2 78.74(6) 5_445 5_445
Zn3 As4 Rb2 137.93(7) 14_546 5_445
Zn3 As4 Rb2 78.74(6) 14_446 5_445
Zn3 As4 Rb2 137.93(7) 5_545 5_445
Zn1 As4 Rb2 74.13(5) . 5_445
Zn1 As4 Rb2 74.13(5) 10_556 5_445
Rb2 As4 Rb2 75.32(7) 5_545 5_445

loop_
_geom_bond_atom_site_label_1
_geom_bond_atom_site_label_2
_geom_bond_distance
_geom_bond_site_symmetry_2
Rb1 As1 3.4847(18) 6
Rb1 As1 3.4847(18) 6_455
Rb1 As3 3.5122(19) 14_446
Rb1 As3 3.5122(19) 14_546
Rb1 As2 3.541(2) 6_455
Rb1 As2 3.541(2) 6
Rb1 Zn1 3.879(3) 10_556
Rb1 Zn2 3.926(2) .
Rb1 Rb3 3.9554(16) 2
Rb1 Zn2 3.968(2) 13_456
Rb1 Zn2 3.968(2) 13_556
Rb1 Rb1 4.1883(4) 1_655
Rb2 As1 3.4046(13) 14_556
Rb2 As1 3.4046(13) 5_455
Rb2 As1 3.4046(13) 14_456
Rb2 As1 3.4046(13) 5
Rb2 As4 3.428(3) 5_455
Rb2 As4 3.428(3) 5
Rb2 Zn2 3.7709(18) 2_564
Rb2 Zn2 3.7710(18) 9_566
Rb2 Zn1 3.7728(19) 5_455
Rb2 Zn1 3.7728(19) 14_556
Rb2 Zn1 3.7728(19) 5
Rb2 Zn1 3.7728(19) 14_456
Rb3 As3 3.5276(12) 13_455
Rb3 As3 3.5276(12) 5_545
Rb3 As3 3.5276(12) 13
Rb3 As3 3.5276(12) 5_445
Rb3 As2 3.916(3) 13_455
Rb3 As2 3.916(3) 5_545
Rb3 As2 3.916(3) 13
Rb3 As2 3.916(3) 5_445
Rb3 Rb1 3.9554(16) 10_556
Rb3 Rb1 3.9554(16) 2_554
Rb3 Zn3 4.018(2) 13_455
Rb3 Zn3 4.018(2) 5_545
Zn1 As3 2.5494(14) 5_445
Zn1 As3 2.5494(14) 5_545
Zn1 As1 2.585(2) .
Zn1 As4 2.772(2) .
Zn1 Zn2 2.9439(19) 6_554
Zn1 Zn2 2.9439(19) 6_454
Zn1 Zn3 3.044(2) 5_445
Zn1 Zn3 3.044(2) 5_545
Zn1 Rb2 3.7727(19) 5_545
Zn1 Rb2 3.7727(19) 5_445
Zn1 Rb1 3.879(3) 10_556
Zn2 As1 2.5762(14) 6
Zn2 As1 2.5762(14) 6_455
Zn2 As1 2.591(2) 10_556
Zn2 As3 2.640(2) 2_565
Zn2 Zn2 2.940(2) 13_456
Zn2 Zn2 2.940(2) 13_556
Zn2 Zn1 2.9440(19) 6
Zn2 Zn1 2.9440(19) 6_455
Zn2 Rb2 3.7710(18) 9_566
Zn2 Rb1 3.968(2) 13_456
Zn2 Rb1 3.968(2) 13_556
Zn3 As3 2.441(3) .
Zn3 As2 2.565(4) .
Zn3 As4 2.7294(19) 5
Zn3 As4 2.7294(19) 5_455
Zn3 Zn3 2.950(5) 10_556
Zn3 Zn4 3.036(3) 5
Zn3 Zn4 3.036(3) 5_455
Zn3 Zn1 3.044(2) 5
Zn3 Zn1 3.044(2) 5_455
Zn3 Rb3 4.018(2) 5_455
Zn3 Rb3 4.018(2) 5
Zn4 As4 2.574(4) .
Zn4 As2 2.574(2) 5_445
Zn4 As2 2.574(2) 14_546
Zn4 As2 2.574(2) 14_446
Zn4 As2 2.574(2) 5_545
Zn4 Zn3 3.036(3) 14_546
Zn4 Zn3 3.036(3) 5_445
Zn4 Zn3 3.036(3) 5_545
Zn4 Zn3 3.036(3) 14_446
Zn4 Rb1 4.233(4) 2_554
Zn4 Rb1 4.233(4) 9_556
As1 Zn2 2.5762(14) 6_454
As1 Zn2 2.5762(14) 6_554
As1 Zn2 2.591(2) 10_556
As1 Rb2 3.4046(13) 5_545
As1 Rb2 3.4046(13) 5_445
As1 Rb1 3.4848(18) 6_554
As1 Rb1 3.4848(18) 6_454
As2 As2 2.363(7) 10_556
As2 Zn4 2.574(2) 5
As2 Zn4 2.574(2) 5_455
As2 Rb1 3.541(2) 6_454
As2 Rb1 3.541(2) 6_554
As2 Rb3 3.916(3) 5_455
As2 Rb3 3.916(3) 5
As3 Zn1 2.5494(14) 5
As3 Zn1 2.5494(14) 5_455
As3 Zn2 2.640(2) 2_564
As3 Rb1 3.5122(19) 14_456
As3 Rb1 3.5122(19) 14_556
As3 Rb3 3.5277(12) 5_455
As3 Rb3 3.5277(12) 5
As4 Zn3 2.7295(19) 5_445
As4 Zn3 2.7295(19) 14_546
As4 Zn3 2.7295(19) 14_446
As4 Zn3 2.7295(19) 5_545
As4 Zn1 2.772(2) 10_556
As4 Rb2 3.428(3) 5_545
As4 Rb2 3.428(3) 5_445
